data_9017763
loop_
_publ_author_name
'Olds, T. A.'
'Plasil, J.'
'Kampf, A. R.'
'Dal Bo, F.'
'Burns, P. C.'

_publ_section_title
;
 Paddlewheelite, a new uranyl carbonate from the Jachymov District, Bohemia, Czech Republic
;
_journal_name_full Minerals
_journal_page_last 511
_journal_volume 8
_journal_year 2018
_chemical_compound_source 'Jachymov District, Bohemia, Czech Republic'
_chemical_formula_sum 'C24 Ca10 Cu4 Mg2 O154.25 U8'
_chemical_name_mineral Paddlewheelite
_space_group_IT_number 7
_space_group_name_Hall 'P -2yc'
_space_group_name_H-M_alt 'P 1 c 1'
_symmetry_space_group_name_H-M 'P 1 c 1'
_cell_angle_alpha 90
_cell_angle_beta 90.474
_cell_angle_gamma 90
_cell_length_a 22.052
_cell_length_b 17.118
_cell_length_c 19.354
_cell_formula_units_Z 2
_cell_volume 7305.617
_database_code_amcsd 0020964
_exptl_crystal_density_diffrn 2.438
_cod_data_source_file inputs/fixed/downloads/18/18727.cif
_cod_data_source_block 18727
_cod_original_sg_symbol_H-M 'P 1 b 1'
_cod_original_formula_sum 'Mg2 Ca10 Cu4 U8 C24 O154.25'
_cod_database_code 9017763

loop_
_space_group_symop_operation_xyz
x,y,z
x,-y,1/2+z

loop_
_atom_site_aniso_label
_atom_site_aniso_U_11
_atom_site_aniso_U_22
_atom_site_aniso_U_33
_atom_site_aniso_U_12
_atom_site_aniso_U_13
_atom_site_aniso_U_23
Mg2 0.02400 0.00300 0.02000 0.00500 0.00200 0.00000
Mg1 0.03300 0.00700 0.02600 0.00400 0.00600 -0.00600
Ca1 0.01800 0.00600 0.02200 0.00100 0.00300 -0.00100
Ca2 0.01900 0.00600 0.00900 0.00200 -0.00400 -0.00200
Ca3 0.09700 0.00700 0.02300 -0.00100 -0.00900 -0.00100
Ca4 0.10000 0.00900 0.01100 0.00600 0.00400 -0.00300
Ca5 0.06800 0.00700 0.01800 -0.00200 0.00200 0.00200
Ca6 0.04900 0.00500 0.02300 -0.00400 0.00000 -0.00400
Ca7 0.03000 0.01800 0.05700 0.00200 0.00900 -0.00500
Ca8 0.03400 0.01200 0.06700 0.00300 -0.01800 0.00000
Ca9 0.03000 0.01300 0.04400 -0.00500 -0.00400 -0.00400
Ca10 0.02300 0.02300 0.12700 -0.00100 0.00900 0.02500
Cu1 0.02900 0.00200 0.01300 0.00000 0.00200 -0.00030
Cu2 0.02600 0.00700 0.00900 -0.00080 -0.00200 0.00000
Cu3 0.02600 0.00300 0.02000 0.00030 -0.00100 -0.00110
Cu4 0.02800 0.00400 0.02000 -0.00100 -0.00200 0.00100
U1 0.01980 0.01150 0.05180 0.00150 -0.00070 0.00350
U2 0.04290 0.00410 0.01340 -0.00090 0.00320 0.00040
U3 0.05490 0.00490 0.01310 0.00220 -0.00050 0.00000
U4 0.06380 0.00560 0.01080 0.00510 -0.00390 -0.00070
U5 0.05050 0.00280 0.01370 0.00080 0.00100 -0.00070
U6 0.02090 0.01300 0.04530 0.00070 -0.00140 -0.00120
U7 0.02100 0.01900 0.03300 -0.00260 -0.00140 -0.00090
U8 0.01800 0.00990 0.09080 0.00020 0.00020 0.00810

loop_
_atom_site_label
_atom_site_fract_x
_atom_site_fract_y
_atom_site_fract_z
_atom_site_occupancy
_atom_site_U_iso_or_equiv
Mg2 0.56020 -0.27680 0.29310 1.00000 0.01500
Mg1 0.94560 0.77730 0.80010 1.00000 0.02200
Ca1 0.49890 0.74950 0.80470 1.00000 0.01510
Ca2 0.00680 0.25080 0.80740 1.00000 0.01120
Ca3 0.03510 -0.07250 0.58610 1.00000 0.04200
Ca4 0.01110 0.42970 0.52800 1.00000 0.04000
Ca5 0.50880 -0.07170 0.52330 1.00000 0.03100
Ca6 0.47960 0.42930 0.58310 1.00000 0.02600
Ca7 0.74150 -0.03990 0.36030 1.00000 0.03500
Ca8 0.76620 0.54110 0.86670 1.00000 0.03800
Ca9 0.27890 -0.07070 0.38390 1.00000 0.02900
Ca10 0.22520 0.56070 0.85030 1.00000 0.05700
Cu1 0.49490 0.55290 0.87270 1.00000 0.01460
Cu2 0.01230 -0.05340 0.37530 1.00000 0.01390
Cu3 0.99920 0.44620 0.73910 1.00000 0.01620
Cu4 0.50290 0.05310 0.23670 1.00000 0.01750
U1 0.68153 0.73822 0.80002 1.00000 0.02770
U2 0.00180 -0.34143 0.50185 1.00000 0.02010
U3 0.49882 0.34218 0.10900 1.00000 0.02430
U4 0.01776 0.15786 0.61252 1.00000 0.02670
U5 0.50127 -0.15833 0.99888 1.00000 0.02230
U6 0.82387 -0.23572 0.29408 1.00000 0.02640
U7 0.19072 -0.26464 0.31566 1.00000 0.02430
U8 0.31450 0.75641 0.79086 1.00000 0.03960
C1 0.37900 0.62400 0.84400 1.00000 0.04200
C2 0.18600 0.74200 0.77100 1.00000 0.06200
C3 0.89200 -0.10800 0.35000 1.00000 0.04900
C4 0.01260 -0.05500 0.23300 1.00000 0.01800
C5 0.12900 -0.12500 0.35330 1.00000 0.01700
C6 0.69260 -0.22500 0.28500 1.00000 0.02300
C7 0.61550 0.61300 0.85400 1.00000 0.02200
C8 0.49930 0.55500 0.72400 1.00000 0.02000
C9 0.01320 0.32000 0.63530 1.00000 0.01400
C10 0.80970 0.72500 0.79900 1.00000 0.03000
C11 0.00110 0.59500 0.63700 1.00000 0.01900
C12 0.49750 0.17900 0.13860 1.00000 0.01700
C13 0.50520 -0.09300 0.13610 1.00000 0.01200
C14 0.00900 -0.17900 0.47900 1.00000 0.04800
C15 0.49240 0.67600 0.97200 1.00000 0.02300
C16 0.88400 0.37600 0.74400 1.00000 0.03000
C17 0.61770 0.12500 0.25740 1.00000 0.01300
C18 0.99020 0.44400 0.88510 1.00000 0.01300
C19 0.49290 0.41000 0.97200 1.00000 0.01300
C20 0.51000 0.05800 0.37920 1.00000 0.01100
C21 0.02360 0.09100 0.47500 1.00000 0.02800
C22 0.12170 0.39400 0.77000 1.00000 0.03200
C23 0.38600 0.11000 0.25300 1.00000 0.03800
C24 0.32000 -0.25300 0.30700 1.00000 0.04600
O1 0.31940 0.71430 0.70620 1.00000 0.04600
O2 0.59270 0.06290 0.23370 1.00000 0.02800
O3 0.99190 0.46950 0.94760 1.00000 0.02000
O4 0.01000 0.39410 0.64870 1.00000 0.01100
O5 0.49580 0.10480 0.14700 1.00000 0.01800
O6 0.93620 0.15330 0.60910 1.00000 0.04100
O7 0.51190 0.03150 0.44610 1.00000 0.03000
O8 0.68460 0.78180 0.88740 1.00000 0.04000
O9 0.99880 0.36790 0.87870 1.00000 0.02000
O10 0.01490 -0.20420 0.53910 1.00000 0.02100
O11 0.10060 -0.06170 0.36860 1.00000 0.02700
O12 0.67830 0.12940 0.25260 1.00000 0.03600
O13 0.49270 0.70350 0.03680 1.00000 0.02600
O14 0.18900 -0.30220 0.40100 1.00000 0.02800
O15 0.49640 0.33410 0.98530 1.00000 0.02400
O16 0.99720 0.56740 0.69840 1.00000 0.02100
O17 0.49760 0.22790 0.18500 1.00000 0.03100
O18 0.57820 0.34490 0.10870 1.00000 0.03500
O19 0.67310 0.60910 0.84780 1.00000 0.03100
O20 0.41940 0.34010 0.11130 1.00000 0.04500
O21 0.19410 -0.22890 0.23210 1.00000 0.04000
O22 0.50740 -0.06880 0.19510 1.00000 0.01600
O23 0.50920 0.01130 0.33050 1.00000 0.01900
O24 0.08630 0.45270 0.75220 1.00000 0.01400
O25 0.09640 0.32620 0.78160 1.00000 0.02800
O26 0.47560 -0.33100 0.30800 1.00000 0.02600
O27 0.00030 -0.22860 0.42820 1.00000 0.02200
O28 0.50510 -0.05280 0.08150 1.00000 0.02300
O29 0.98840 0.66930 0.80070 1.00000 0.02000
O30 0.58200 0.55180 0.87810 1.00000 0.02900
O31 0.10000 -0.18810 0.33180 1.00000 0.03200
O32 0.50230 0.13160 0.37690 1.00000 0.03300
O33 0.78240 0.78750 0.77530 1.00000 0.02300
O34 0.49970 0.51010 0.77880 1.00000 0.02600
O35 0.59180 0.18540 0.27780 1.00000 0.02600
O36 0.48680 0.43430 0.91370 1.00000 0.01600
O37 0.02050 0.04950 0.53350 1.00000 0.02900
O38 0.98720 0.48840 0.83480 1.00000 0.02000
O39 0.18600 -0.12920 0.35860 1.00000 0.03300
O40 0.91230 0.89040 0.79340 1.00000 0.04400
O41 0.92260 -0.33160 0.50480 1.00000 0.03300
O42 0.49540 0.72890 0.92460 1.00000 0.01900
O43 0.63840 -0.21330 0.28370 1.00000 0.02900
O44 0.82730 0.36480 0.74350 1.00000 0.02500
O45 0.55080 -0.27940 0.18850 1.00000 0.02500
O46 0.91950 -0.16880 0.32350 1.00000 0.03700
O47 0.02480 0.06380 0.41800 1.00000 0.02100
O48 0.58640 0.41430 0.60130 1.00000 0.05200
O49 0.40960 0.17470 0.27260 1.00000 0.02800
O50 0.91460 0.31260 0.76820 1.00000 0.03200
O51 0.33700 0.04320 0.41620 1.00000 0.03300
O52 0.50080 0.62970 0.73360 1.00000 0.03500
O53 0.18090 0.39770 0.77700 1.00000 0.02900
O54 0.21800 0.69100 0.80220 1.00000 0.03200
O55 0.01010 0.27050 0.68890 1.00000 0.03200
O56 0.93760 0.76950 0.90810 1.00000 0.03400
O57 0.01250 -0.10390 0.46720 1.00000 0.02600
O58 0.40620 0.68520 0.82330 1.00000 0.03000
O59 0.37800 -0.23300 0.13700 0.50000 0.06000
O60 0.41340 0.04830 0.24230 1.00000 0.02700
O61 0.57480 -0.27220 0.40090 1.00000 0.01900
O62 0.01630 -0.13100 0.23780 1.00000 0.03300
O63 0.58640 0.67330 0.82850 1.00000 0.02200
O64 0.73280 -0.16730 0.30810 1.00000 0.03300
O65 0.00880 -0.01050 0.28440 1.00000 0.02600
O66 0.99280 0.55100 0.58170 1.00000 0.01900
O67 0.83620 -0.10560 0.34900 1.00000 0.03200
O68 0.49010 0.44900 0.02820 1.00000 0.01600
O69 0.03090 0.82960 0.81600 1.00000 0.03600
O70 0.49630 -0.16830 0.12380 1.00000 0.02500
O71 0.72360 -0.28500 0.26260 1.00000 0.02200
O72 0.49120 0.60560 0.96300 1.00000 0.02400
O73 0.68790 0.06070 0.42430 1.00000 0.06000
O74 0.28620 -0.19860 0.33910 1.00000 0.04200
O75 0.77540 0.67300 0.81920 1.00000 0.02300
O76 0.02260 0.16730 0.48770 1.00000 0.02400
O77 0.91270 0.43370 0.72980 1.00000 0.01400
O78 0.50190 0.20300 0.07440 1.00000 0.02600
O79 0.40330 -0.03670 0.52980 1.00000 0.03000
O80 0.95160 0.77730 0.69420 1.00000 0.03700
O81 0.42130 -0.14970 0.99590 1.00000 0.02900
O82 0.30690 0.79100 0.86830 1.00000 0.06000
O83 0.00870 0.66800 0.62360 1.00000 0.01900
O84 0.17400 0.47290 0.92830 1.00000 0.04900
O85 0.57950 -0.16650 0.00390 1.00000 0.02900
O86 0.01840 0.29550 0.57700 1.00000 0.02400
O87 0.21770 0.81000 0.75290 1.00000 0.06900
O88 0.42690 0.38340 0.68190 1.00000 0.03800
O89 0.37520 -0.24290 0.29990 1.00000 0.03800
O90 0.59180 -0.12030 0.45340 1.00000 0.05500
O91 0.12800 0.73300 0.75400 1.00000 0.08800
O92 0.92300 -0.05180 0.37630 1.00000 0.02700
O93 0.51300 -0.17240 0.29710 1.00000 0.03300
O94 0.32660 0.11380 0.24390 1.00000 0.02500
O95 0.40560 0.55780 0.86270 1.00000 0.02900
O96 0.09830 0.16070 0.61740 1.00000 0.02900
O97 0.66780 -0.22600 0.57400 1.00000 0.09800
O98 0.08090 0.86970 0.68520 1.00000 0.04000
O99 0.49970 0.52940 0.66550 1.00000 0.02200
O100 0.46000 -0.15100 0.43130 1.00000 0.03600
O101 0.37500 0.43400 0.54800 1.00000 0.09600
O102 0.65730 0.52400 0.67400 1.00000 0.09100
O103 0.87430 0.57430 0.86340 1.00000 0.06300
O104 0.37930 -0.08660 0.33250 1.00000 0.02700
O105 0.59380 -0.39150 0.28760 1.00000 0.03900
O106 0.65430 0.31800 0.51400 1.00000 0.07000
O107 0.11930 0.58830 0.81990 1.00000 0.04100
O108 0.01830 -0.02990 0.16980 1.00000 0.02600
O109 0.93000 0.09120 0.10730 1.00000 0.04500
O110 0.85360 0.18300 0.01920 1.00000 0.06100
O111 0.91270 0.60700 0.00140 1.00000 0.06500
O112 0.81820 -0.27780 0.37920 1.00000 0.04100
O113 0.67800 0.69640 0.71580 1.00000 0.03400
O114 0.63670 -0.05870 0.32940 1.00000 0.05200
O115 0.73140 -0.10700 0.46400 1.00000 0.08900
O116 0.86000 -0.02700 0.18000 1.00000 0.11200
O117 0.86630 0.71720 0.79850 1.00000 0.03700
O118 0.29160 -0.31730 0.29320 1.00000 0.03200
O119 0.36090 -0.04800 0.14110 1.00000 0.06500
O120 0.76180 0.61000 0.97200 1.00000 0.09300
O121 0.32050 0.62730 0.84600 1.00000 0.03400
O122 0.11660 0.46660 0.55120 1.00000 0.05400
O123 0.08030 -0.34970 0.50190 1.00000 0.02700
O124 0.65600 -0.09100 0.16400 0.30000 0.03000
O125 0.30310 -0.13400 0.49470 1.00000 0.06300
O126 0.13600 -0.07300 0.55200 1.00000 0.11000
O127 0.81850 0.43880 0.92620 1.00000 0.05700
O128 0.22720 0.63600 0.95400 1.00000 0.07500
O129 0.68850 -0.31600 0.44800 1.00000 0.08500
O130 0.35250 0.53500 0.69080 1.00000 0.07300
O131 0.30440 0.45840 0.86500 1.00000 0.05100
O132 0.23940 0.53400 0.72990 1.00000 0.06400
O133 0.25490 -0.00250 0.28210 1.00000 0.05300
O134 0.68000 -0.48700 0.44700 0.70000 0.09000
O135 0.85100 0.72700 0.07100 0.80000 0.10000
O136 0.61080 -0.06800 0.58600 1.00000 0.09100
O137 0.36500 -0.27000 0.48100 1.00000 0.10800
O138 0.74870 0.00200 0.23600 1.00000 0.09700
O139 0.20420 0.00200 0.45290 1.00000 0.06100
O140 0.82000 0.97900 0.93000 0.50000 0.07000
O141 0.13900 0.23100 0.41800 0.50000 0.10000
O142 0.05820 0.36350 0.43440 1.00000 0.04500
O143 0.14450 0.59300 0.64100 1.00000 0.09700
O144 0.33400 0.71200 0.00700 0.75000 0.09300
O145 0.15100 0.90100 0.87000 0.50000 0.06000
O146 0.82770 -0.19260 0.21130 1.00000 0.04700
O147 0.82400 0.80700 0.95300 1.00000 0.11600
O148 0.31300 -0.42000 0.50100 0.75000 0.08900
O149 0.86300 0.41300 0.17500 0.75000 0.09000
O150 0.72300 0.54300 0.28300 0.50000 0.04200
O151 0.83600 0.48300 0.04500 0.30000 0.03000
O152 0.71900 0.25500 0.62000 0.50000 0.09000
O153 0.20800 -0.30000 0.54900 0.50000 0.04200
O154 0.22700 -0.16400 0.60100 0.50000 0.02900
O155 0.80700 0.92900 0.85800 0.50000 0.04600
O156 0.80500 0.25700 0.13100 0.50000 0.09000
O157 0.17400 0.32600 0.59400 0.50000 0.08000
O158 0.70400 -0.42200 0.34900 0.50000 0.08000
O159 0.16200 0.02800 0.69500 0.50000 0.05500
O160 0.28400 0.36700 0.66100 0.50000 0.06000
O161 0.67300 0.05800 0.55400 0.25000 0.02000
O162 0.76700 0.49700 0.24800 0.50000 0.03000
O163 0.85000 0.45700 0.07500 0.50000 0.08000
O164 0.26100 0.15700 0.61700 0.20000 0.04000
O165 0.24500 0.09700 0.70700 0.20000 0.04000
O166 0.21400 0.14600 0.49100 0.50000 0.12000
O167 0.81100 0.45800 0.24300 0.50000 0.10000
O168 0.31700 0.33400 0.66600 0.25000 0.03000
O169 0.23400 0.07000 0.59100 0.25000 0.05000
O170 0.14700 0.23600 0.47000 0.50000 0.07000
O171 0.77500 0.19000 0.12800 0.25000 0.02000

loop_
_cod_related_entry_id
_cod_related_entry_database
_cod_related_entry_code
1 AMCSD 0020964
